data_1531734
loop_
_publ_author_name
'Marchuk, O.V.'
'Gulay, L.D.'
'Parasyuk, O.V.'

_publ_section_title
;
 The (Cu2 S) - (Hg S) - (Ge S2) system at 670 K and the crystal structure
 of the Cu6 Hg0.92 Ge S5.92 compound
;
_journal_name_full 'Journal of Alloys Compd.'
_journal_page_first 143
_journal_page_last 146
_journal_volume 333
_journal_year 2002
_chemical_formula_sum 'Cu6 Ge Hg0.92 S5.92'
_chemical_name_systematic 'Cu6 Hg0.92 Ge S5.92'
_space_group_IT_number 198
_symmetry_space_group_name_Hall 'P 2ac 2ab 3'
_symmetry_space_group_name_H-M 'P 21 3'
_cell_angle_alpha 90
_cell_angle_beta 90
_cell_angle_gamma 90
_cell_formula_units_Z 4
_cell_length_a 9.9988
_cell_length_b 9.9988
_cell_length_c 9.9988
_cell_volume 999.640
_citation_journal_id_ASTM JALCEU
_cod_data_source_file Marchuk_JALCEU_2002_379.cif
_cod_data_source_block Cu6Ge1Hg0.92S5.92
_cod_original_cell_volume 999.6401
_cod_original_formula_sum 'Cu6 Ge1 Hg0.92 S5.92'
_cod_database_code 1531734

loop_
_symmetry_equiv_pos_as_xyz
x,y,z
-x+1/2,-y,z+1/2
x+1/2,-y+1/2,-z
-x,y+1/2,-z+1/2
z,x,y
-z+1/2,-x,y+1/2
z+1/2,-x+1/2,-y
-z,x+1/2,-y+1/2
y,z,x
y+1/2,-z+1/2,-x
-y,z+1/2,-x+1/2
-y+1/2,-z,x+1/2

loop_
_atom_site_label
_atom_site_type_symbol
_atom_site_fract_x
_atom_site_fract_y
_atom_site_fract_z
_atom_site_occupancy
_atom_site_U_iso_or_equiv
S3 S-2 0.7666 0.7666 0.7666 0.92 0.0
S4 S-2 0.3737 0.119 0.377 1 0.0
S1 S-2 0.5002 0.5002 0.5002 1 0.0
Cu2 Cu+1 0.6572 0.1652 0.9757 1 0.0
Ge1 Ge+4 0.9971 0.9971 0.9971 1 0.0
Hg1 Hg+2 0.6309 0.6309 0.6309 0.92 0.0
S2 S-2 0.126 0.126 0.126 1 0.0
Cu1 Cu+1 0.2484 0.4871 0.754 1 0.0
